data_4108487
loop_
_publ_author_name
'Miguel A. Huertos'
'Julio P\'erez'
'Luc\'ia Riera'
'Amador Men\'endez-Vel\'azquez'

_publ_contact_author
;
     JULIO PEREZ
     Departamento de Quimica Organica e Inorganica 
     IUQOEM - Facultad de Quimica
     Universidad de Oviedo-CSIC
     C/ Julian Claveria s/n
     33006 Oviedo  (ASTURIAS)
     SPAIN
;
_publ_contact_author_email japm@uniovi.es
_publ_contact_author_fax +34-85-103446
_publ_contact_author_phone +34-85-102985
_publ_section_title
;
 From N-Alkylimidazole Ligands at a Rhenium Center: Ring Opening or
 Formation of NHC Complexes
;
_journal_name_full 'Journal of the American Chemical Society'
_journal_page_first 13530
_journal_page_last 13531
_journal_paper_doi 10.1021/ja805888f
_journal_volume 130
_journal_year 2008
_chemical_formula_sum 'C57 H42 B Cl4 F24 N6 O3 Re'
_chemical_formula_weight 1653.78
_space_group_IT_number 2
_symmetry_cell_setting triclinic
_symmetry_space_group_name_Hall '-P 1'
_symmetry_space_group_name_H-M 'P -1'
_atom_sites_solution_hydrogens geom
_atom_sites_solution_primary direct
_atom_sites_solution_secondary difmap
_audit_creation_method SHELXL-97
_cell_angle_alpha 72.2740(9)
_cell_angle_beta 89.6955(9)
_cell_angle_gamma 66.9111(9)
_cell_formula_units_Z 2
_cell_length_a 11.99860(20)
_cell_length_b 14.64150(20)
_cell_length_c 21.31090(29)
_cell_measurement_reflns_used 11577
_cell_measurement_temperature 100(2)
_cell_measurement_theta_max 25.35
_cell_measurement_theta_min 0.407
_cell_volume 3252.52(9)
_computing_structure_refinement 'SHELXL-97 (Sheldrick, 1997)'
_diffrn_ambient_temperature 100(2)
_diffrn_measured_fraction_theta_full 0.999
_diffrn_measured_fraction_theta_max 0.999
_diffrn_radiation_monochromator graphite
_diffrn_radiation_source 'fine-focus sealed tube'
_diffrn_radiation_type MoK\a
_diffrn_radiation_wavelength 0.71073
_diffrn_reflns_av_R_equivalents 0.039
_diffrn_reflns_av_sigmaI/netI 0.0327
_diffrn_reflns_limit_h_max 14
_diffrn_reflns_limit_h_min 0
_diffrn_reflns_limit_k_max 17
_diffrn_reflns_limit_k_min -15
_diffrn_reflns_limit_l_max 25
_diffrn_reflns_limit_l_min -25
_diffrn_reflns_number 11923
_diffrn_reflns_theta_full 25.35
_diffrn_reflns_theta_max 25.35
_diffrn_reflns_theta_min 1.01
_exptl_absorpt_coefficient_mu 2.149
_exptl_absorpt_correction_T_max 0.773
_exptl_absorpt_correction_T_min 0.732
_exptl_absorpt_correction_type multi-scan
_exptl_absorpt_process_details
;
multi-scan from symmetry-related measurements 
 Sortav (Blessing 1995)
;
_exptl_crystal_colour yellow
_exptl_crystal_density_diffrn 1.689
_exptl_crystal_description prism
_exptl_crystal_F_000 1628
_exptl_crystal_size_max 0.15
_exptl_crystal_size_mid 0.14
_exptl_crystal_size_min 0.12
_refine_diff_density_max 1.907
_refine_diff_density_min -1.151
_refine_diff_density_rms 0.198
_refine_ls_extinction_method none
_refine_ls_goodness_of_fit_ref 1.144
_refine_ls_hydrogen_treatment mixed
_refine_ls_matrix_type full
_refine_ls_number_parameters 859
_refine_ls_number_reflns 11923
_refine_ls_number_restraints 0
_refine_ls_restrained_S_all 1.144
_refine_ls_R_factor_all 0.0367
_refine_ls_R_factor_gt 0.0311
_refine_ls_shift/su_max 7.427
_refine_ls_shift/su_mean 0.015
_refine_ls_structure_factor_coef Fsqd
_refine_ls_weighting_details 'calc w=1/[\s^2^(Fo^2^)+(0.0746P)^2^+3.3519P] where P=(Fo^2^+2Fc^2^)/3'
_refine_ls_weighting_scheme calc
_refine_ls_wR_factor_gt 0.0886
_refine_ls_wR_factor_ref 0.1133
_reflns_number_gt 11040
_reflns_number_total 11923
_reflns_threshold_expression >2sigma(I)
_cod_data_source_file ja805888f_si_003_4.cif
_cod_data_source_block Compound_3c_(lr302)
_cod_depositor_comments
;
 Removing duplicate rows from the ATOM_TYPE loop.

 Antanas Vaitkus,
 2018-08-10
;
_cod_original_cell_volume 3252.523(89)
_cod_database_code 4108487

loop_
_symmetry_equiv_pos_as_xyz
'x, y, z'
'-x, -y, -z'

loop_
_atom_site_label
_atom_site_type_symbol
_atom_site_fract_x
_atom_site_fract_y
_atom_site_fract_z
_atom_site_U_iso_or_equiv
_atom_site_adp_type
_atom_site_occupancy
_atom_site_symmetry_multiplicity
_atom_site_calc_flag
_atom_site_refinement_flags
Re1 Re 0.008875(13) 0.625461(11) 0.370207(7) 0.01453(7) Uani 1 1 d .
Cl1 Cl 0.63413(12) 0.65366(11) 0.34839(7) 0.0432(3) Uani 1 1 d .
Cl2 Cl 0.39695(13) 0.67827(15) 0.38935(8) 0.0620(5) Uani 1 1 d .
Cl4 Cl 0.04960(19) 0.19939(16) -0.06348(11) 0.0741(5) Uani 1 1 d .
Cl3 Cl 0.1955(2) 0.25736(16) 0.01214(9) 0.0731(5) Uani 1 1 d .
F15 F 0.7111(2) -0.0897(2) 0.41119(13) 0.0331(6) Uani 1 1 d .
O11 O -0.1613(3) 0.6838(2) 0.47355(16) 0.0297(8) Uani 1 1 d .
F25 F 0.5316(3) 0.3829(3) 0.43321(14) 0.0424(7) Uani 1 1 d .
F21 F 0.7505(4) 0.4635(3) 0.16242(17) 0.0591(11) Uani 1 1 d .
F1 F 0.5469(3) 0.2190(2) -0.05757(14) 0.0437(8) Uani 1 1 d .
F35 F 0.3573(3) 0.5515(2) -0.04362(15) 0.0445(8) Uani 1 1 d .
N1 N 0.1191(3) 0.5927(3) 0.29281(17) 0.0175(7) Uani 1 1 d .
O13 O 0.2153(3) 0.5039(3) 0.48735(16) 0.0291(7) Uani 1 1 d .
F16 F 0.5530(3) 0.0075(3) 0.44348(14) 0.0482(8) Uani 1 1 d .
F33 F 0.1784(3) 0.6587(2) -0.03856(16) 0.0452(8) Uani 1 1 d .
O12 O -0.0561(3) 0.4354(3) 0.39357(18) 0.0326(8) Uani 1 1 d .
N2 N -0.1330(3) 0.7334(3) 0.28610(17) 0.0170(7) Uani 1 1 d .
F3 F 0.7184(3) 0.0940(3) -0.04930(16) 0.0516(9) Uani 1 1 d .
F4 F 1.0227(3) -0.0020(4) 0.1302(2) 0.0741(14) Uani 1 1 d .
F22 F 0.7907(4) 0.4654(4) 0.25849(18) 0.0613(11) Uani 1 1 d .
F12 F 0.2712(3) 0.0177(3) 0.15885(17) 0.0560(10) Uani 1 1 d .
N5 N 0.0795(3) 0.7517(3) 0.33989(16) 0.0152(7) Uani 1 1 d .
F2 F 0.5705(4) 0.0617(3) -0.00723(16) 0.0662(12) Uani 1 1 d .
F14 F 0.5710(3) -0.1444(3) 0.44279(15) 0.0496(9) Uani 1 1 d .
F13 F 0.2341(3) -0.0468(3) 0.25605(19) 0.0619(10) Uani 1 1 d .
F31 F -0.0455(5) 0.4381(8) 0.0887(3) 0.163(5) Uani 1.000(17) 1 d .
F34 F 0.3327(4) 0.6366(3) 0.02360(15) 0.0524(9) Uani 1 1 d .
F5 F 0.9842(3) 0.1321(3) 0.1594(2) 0.0552(10) Uani 1 1 d .
C100 C 0.6007(4) 0.1955(3) 0.1439(2) 0.0150(8) Uani 1 1 d .
N3 N 0.2326(3) 0.6372(3) 0.21768(18) 0.0211(8) Uani 1 1 d .
C130 C 0.3686(4) 0.3322(3) 0.1423(2) 0.0156(8) Uani 1 1 d .
C120 C 0.5342(3) 0.3028(3) 0.2326(2) 0.0158(8) Uani 1 1 d .
C11 C -0.0992(4) 0.6650(3) 0.4342(2) 0.0209(9) Uani 1 1 d .
C110 C 0.4778(4) 0.1381(3) 0.2359(2) 0.0165(8) Uani 1 1 d .
F6 F 0.9675(3) 0.0002(3) 0.22546(16) 0.0557(10) Uani 1 1 d .
F24 F 0.4366(5) 0.2952(4) 0.4214(2) 0.0858(16) Uani 1 1 d .
F11 F 0.3903(3) -0.1366(3) 0.2199(2) 0.0651(11) Uani 1 1 d .
C13 C 0.1391(4) 0.5459(3) 0.4431(2) 0.0216(9) Uani 1 1 d .
C104 C 0.6620(4) 0.1352(3) 0.0486(2) 0.0202(9) Uani 1 1 d .
F23 F 0.6313(4) 0.5857(3) 0.1968(3) 0.0802(15) Uani 1 1 d .
C121 C 0.4868(4) 0.3113(3) 0.2917(2) 0.0183(8) Uani 1 1 d .
H121 H 0.4366 0.2771 0.3084 0.050 Uiso 1 1 calc R
F26 F 0.3584(3) 0.4636(4) 0.37786(18) 0.0902(18) Uani 1 1 d .
C111 C 0.4093(4) 0.0948(3) 0.2112(2) 0.0182(8) Uani 1 1 d .
H111 H 0.3702 0.1283 0.1678 0.050 Uiso 1 1 calc R
C131 C 0.2516(4) 0.3414(3) 0.1563(2) 0.0164(8) Uani 1 1 d .
H131 H 0.2438 0.2895 0.1919 0.050 Uiso 1 1 calc R
C6 C 0.0106(5) 0.8360(4) 0.4219(2) 0.0289(11) Uani 1 1 d .
H6 H -0.0213 0.7869 0.4408 0.050 Uiso 1 1 calc R
C137 C 0.2827(4) 0.5864(3) -0.0016(2) 0.0242(9) Uani 1 1 d .
C17 C 0.5896(4) -0.0596(4) 0.4084(2) 0.0279(10) Uani 1 1 d .
C75 C 0.0229(6) 1.1596(4) 0.3633(3) 0.0424(14) Uani 1 1 d .
H75 H -0.0253 1.2260 0.3338 0.050 Uiso 1 1 calc R
N4 N -0.2645(3) 0.7995(3) 0.19597(18) 0.0234(8) Uani 1 1 d .
C123 C 0.5835(4) 0.4240(3) 0.3020(2) 0.0245(9) Uani 1 1 d .
H123 H 0.6010 0.4625 0.3250 0.050 Uiso 1 1 calc R
C12 C -0.0334(4) 0.5074(4) 0.3850(2) 0.0227(9) Uani 1 1 d .
C113 C 0.4547(4) -0.0484(3) 0.3146(2) 0.0226(9) Uani 1 1 d .
H113 H 0.4453 -0.1080 0.3407 0.050 Uiso 1 1 calc R
C116 C 0.5255(4) -0.0091(3) 0.3394(2) 0.0209(9) Uani 1 1 d .
C101 C 0.7257(4) 0.1508(3) 0.1675(2) 0.0183(8) Uani 1 1 d .
H101 H 0.7493 0.1550 0.2077 0.050 Uiso 1 1 calc R
C136 C 0.0230(4) 0.4305(3) 0.1359(2) 0.0232(9) Uani 1 1 d .
C114 C 0.5376(4) 0.0819(3) 0.3004(2) 0.0183(8) Uani 1 1 d .
H114 H 0.5873 0.1056 0.3182 0.050 Uiso 1 1 calc R
C125 C 0.6048(4) 0.3601(3) 0.2090(2) 0.0183(8) Uani 1 1 d .
H125 H 0.6372 0.3578 0.1695 0.050 Uiso 1 1 calc R
C102 C 0.8158(4) 0.1001(3) 0.1332(2) 0.0212(9) Uani 1 1 d .
C135 C 0.3730(4) 0.4141(3) 0.0888(2) 0.0162(8) Uani 1 1 d .
H135 H 0.4488 0.4117 0.0776 0.050 Uiso 1 1 calc R
C134 C 0.2683(4) 0.4990(3) 0.0518(2) 0.0185(8) Uani 1 1 d .
C71 C 0.0471(4) 0.9873(4) 0.4273(2) 0.0222(9) Uani 1 1 d .
N7 N -0.0018(4) 0.9093(4) 0.4509(2) 0.0351(11) Uani 1 1 d .
C2 C 0.1649(4) 0.6633(3) 0.2657(2) 0.0172(8) Uani 1 1 d .
C133 C 0.1535(4) 0.5050(3) 0.0660(2) 0.0198(9) Uani 1 1 d .
H133 H 0.0833 0.5609 0.0407 0.050 Uiso 1 1 calc R
C8 C -0.1959(4) 0.8402(3) 0.2734(2) 0.0229(9) Uani 1 1 d .
H8 H -0.1846 0.8780 0.2989 0.050 Uiso 1 1 calc R
C103 C 0.7850(4) 0.0918(3) 0.0734(2) 0.0222(9) Uani 1 1 d .
H103 H 0.8449 0.0581 0.0504 0.050 Uiso 1 1 calc R
C1 C 0.1437(4) 0.7486(3) 0.2902(2) 0.0170(8) Uani 1 1 d .
H1 H 0.1740 0.7991 0.2719 0.050 Uiso 1 1 calc R
C105 C 0.5720(4) 0.1858(3) 0.0831(2) 0.0180(8) Uani 1 1 d .
H105 H 0.4904 0.2140 0.0652 0.050 Uiso 1 1 calc R
C4 C 0.2293(4) 0.5455(3) 0.2146(2) 0.0230(9) Uani 1 1 d .
H4 H 0.2681 0.5086 0.1864 0.050 Uiso 1 1 calc R
C124 C 0.6279(4) 0.4197(3) 0.2423(2) 0.0220(9) Uani 1 1 d .
C31 C 0.2999(5) 0.6933(4) 0.1779(3) 0.0372(13) Uani 1 1 d .
H31A H 0.2470 0.7666 0.1592 0.050 Uiso 1 1 calc R
H31B H 0.3284 0.6652 0.1427 0.050 Uiso 1 1 calc R
H31C H 0.3684 0.6850 0.2055 0.050 Uiso 1 1 calc R
C132 C 0.1461(4) 0.4252(3) 0.1189(2) 0.0196(9) Uani 1 1 d .
C9 C -0.2766(4) 0.8810(4) 0.2176(2) 0.0255(10) Uani 1 1 d .
H9 H -0.3299 0.9511 0.1978 0.050 Uiso 1 1 calc R
C3 C 0.1585(4) 0.5194(3) 0.2607(2) 0.0213(9) Uani 1 1 d .
H3 H 0.1397 0.4613 0.2691 0.050 Uiso 1 1 calc R
C126 C 0.4584(4) 0.3778(4) 0.3889(2) 0.0307(11) Uani 1 1 d .
C127 C 0.6998(5) 0.4826(4) 0.2145(3) 0.0341(12) Uani 1 1 d .
C72 C 0.1686(4) 0.9609(4) 0.4508(2) 0.0276(10) Uani 1 1 d .
C7 C -0.1777(4) 0.7126(3) 0.2378(2) 0.0220(9) Uani 1 1 d .
H7 H -0.1519 0.6462 0.2338 0.050 Uiso 1 1 calc R
C115 C 0.3238(4) -0.0392(4) 0.2209(3) 0.0316(11) Uani 1 1 d .
112 C 0.3977(4) 0.0041(3) 0.2490(2) 0.0216(9) Uiso 1 1 d .
C106 C 0.9466(4) 0.0564(4) 0.1620(2) 0.0282(10) Uani 1 1 d .
C20 C 0.5525(4) 0.6327(4) 0.4161(2) 0.0312(11) Uani 1 1 d .
H20A H 0.5848 0.5582 0.4411 0.050 Uiso 1 1 calc R
H20B H 0.5630 0.6690 0.4454 0.050 Uiso 1 1 calc R
C41 C -0.3368(5) 0.8058(4) 0.1381(2) 0.0373(12) Uani 1 1 d .
H41A H -0.2991 0.7419 0.1278 0.050 Uiso 1 1 calc R
H41B H -0.3405 0.8641 0.1007 0.050 Uiso 1 1 calc R
H41C H -0.4180 0.8157 0.1480 0.050 Uiso 1 1 calc R
C5 C 0.0660(4) 0.8297(3) 0.3674(2) 0.0182(8) Uani 1 1 d .
H5 H 0.0966 0.8794 0.3473 0.050 Uiso 1 1 calc R
C76 C -0.0262(5) 1.0843(4) 0.3829(3) 0.0340(12) Uani 1 1 d .
C73 C 0.2124(5) 1.0388(4) 0.4298(3) 0.0333(11) Uani 1 1 d .
H73 H 0.2921 1.0237 0.4453 0.050 Uiso 1 1 calc R
B1 B 0.4953(4) 0.2419(4) 0.1890(2) 0.0153(9) Uani 1 1 d .
F32 F 0.0245(4) 0.3587(5) 0.1857(4) 0.188(6) Uani 1.000(18) 1 d .
C74 C 0.1411(6) 1.1379(4) 0.3865(3) 0.0407(14) Uani 1 1 d .
C107 C 0.6243(5) 0.1273(4) -0.0153(2) 0.0278(10) Uani 1 1 d .
C122 C 0.5121(4) 0.3694(3) 0.3264(2) 0.0219(9) Uani 1 1 d .
C79 C -0.1535(6) 1.1077(6) 0.3555(3) 0.0583(18) Uani 1 1 d .
H79A H -0.1492 1.0649 0.3285 0.050 Uiso 1 1 calc R
H79B H -0.1935 1.1805 0.3290 0.050 Uiso 1 1 calc R
H79C H -0.1989 1.0926 0.3915 0.050 Uiso 1 1 calc R
C77 C 0.2498(6) 0.8522(5) 0.4947(3) 0.050 Uiso 1 1 d .
H77A H 0.2697 0.8050 0.4694 0.050 Uiso 1 1 calc R
H77B H 0.2083 0.8296 0.5308 0.050 Uiso 1 1 calc R
H77C H 0.3235 0.8523 0.5119 0.050 Uiso 1 1 calc R
C78 C 0.1920(8) 1.2195(6) 0.3643(4) 0.072(2) Uani 1 1 d .
H78A H 0.2410 1.2072 0.3295 0.050 Uiso 1 1 calc R
H78B H 0.2414 1.2155 0.4011 0.050 Uiso 1 1 calc R
H78C H 0.1260 1.2880 0.3480 0.050 Uiso 1 1 calc R
C21 C 0.1101(7) 0.1830(5) 0.0156(3) 0.066(2) Uani 1 1 d .
H21A H 0.1618 0.1093 0.0377 0.050 Uiso 1 1 calc R
H21B H 0.0438 0.2039 0.0416 0.050 Uiso 1 1 calc R
F36 F -0.0410(4) 0.5158(5) 0.1506(3) 0.110(2) Uani 1 1 d .
H77 H -0.025(6) 0.894(5) 0.491(3) 0.050 Uiso 1 1 d .

loop_
_atom_site_aniso_label
_atom_site_aniso_U_11
_atom_site_aniso_U_22
_atom_site_aniso_U_33
_atom_site_aniso_U_23
_atom_site_aniso_U_13
_atom_site_aniso_U_12
Re1 0.01614(10) 0.01349(10) 0.01503(10) -0.00445(7) 0.00302(6) -0.00735(7)
Cl1 0.0394(7) 0.0464(8) 0.0424(7) -0.0146(6) 0.0139(6) -0.0164(6)
Cl2 0.0232(7) 0.0878(12) 0.0580(10) -0.0095(9) -0.0029(6) -0.0163(7)
Cl4 0.0693(12) 0.0730(12) 0.0820(13) -0.0311(11) 0.0028(10) -0.0268(10)
Cl3 0.0987(15) 0.0703(12) 0.0524(10) -0.0310(9) 0.0042(10) -0.0286(11)
F15 0.0240(14) 0.0366(16) 0.0277(14) 0.0005(12) -0.0031(11) -0.0096(12)
O11 0.0352(18) 0.0249(17) 0.0295(18) -0.0114(14) 0.0187(15) -0.0110(15)
F25 0.0464(18) 0.057(2) 0.0230(15) -0.0187(14) 0.0027(13) -0.0170(16)
F21 0.082(3) 0.104(3) 0.052(2) -0.050(2) 0.0430(19) -0.082(2)
F1 0.054(2) 0.0408(18) 0.0284(15) -0.0136(13) -0.0114(14) -0.0092(15)
F35 0.0505(19) 0.0423(18) 0.0303(16) -0.0002(13) 0.0208(14) -0.0176(15)
N1 0.0191(17) 0.0175(17) 0.0176(18) -0.0086(14) 0.0041(14) -0.0072(14)
O13 0.0229(16) 0.0342(19) 0.0212(17) -0.0010(14) -0.0045(14) -0.0084(14)
F16 0.054(2) 0.056(2) 0.0199(14) -0.0144(14) 0.0030(13) -0.0066(16)
F33 0.0294(15) 0.0359(17) 0.0448(18) 0.0181(14) -0.0048(13) -0.0109(13)
O12 0.041(2) 0.0213(17) 0.044(2) -0.0097(15) 0.0093(16) -0.0223(16)
N2 0.0173(17) 0.0160(17) 0.0171(17) -0.0038(14) 0.0003(14) -0.0073(14)
F3 0.050(2) 0.070(2) 0.0339(17) -0.0325(17) 0.0111(15) -0.0125(18)
F4 0.0198(16) 0.115(3) 0.096(3) -0.080(3) 0.0065(17) -0.0024(19)
F22 0.068(2) 0.106(3) 0.055(2) -0.037(2) 0.0163(18) -0.073(2)
F12 0.074(2) 0.056(2) 0.0454(19) 0.0057(16) -0.0244(17) -0.051(2)
N5 0.0171(17) 0.0130(16) 0.0158(17) -0.0035(13) 0.0004(13) -0.0073(14)
F2 0.130(4) 0.083(3) 0.0320(18) -0.0233(18) 0.012(2) -0.088(3)
F14 0.053(2) 0.049(2) 0.0334(17) 0.0204(15) -0.0097(14) -0.0332(17)
F13 0.056(2) 0.093(3) 0.067(2) -0.025(2) 0.0150(18) -0.062(2)
F31 0.079(4) 0.426(14) 0.096(4) -0.154(7) 0.060(3) -0.165(6)
F34 0.089(3) 0.0444(19) 0.0372(18) 0.0027(15) -0.0045(17) -0.053(2)
F5 0.0326(17) 0.0430(19) 0.083(3) -0.0030(18) -0.0140(17) -0.0209(15)
C100 0.017(2) 0.0108(18) 0.017(2) -0.0011(15) 0.0013(16) -0.0078(16)
N3 0.0249(19) 0.0221(19) 0.0227(19) -0.0117(15) 0.0107(15) -0.0130(16)
C130 0.017(2) 0.016(2) 0.017(2) -0.0083(16) 0.0028(16) -0.0084(16)
C120 0.0134(19) 0.0134(19) 0.017(2) -0.0017(16) -0.0009(15) -0.0047(16)
C11 0.021(2) 0.016(2) 0.025(2) -0.0035(18) 0.0022(19) -0.0096(17)
C110 0.0127(19) 0.016(2) 0.021(2) -0.0075(17) 0.0049(16) -0.0056(16)
F6 0.0238(15) 0.065(2) 0.0448(19) 0.0165(17) -0.0069(14) -0.0095(15)
F24 0.160(5) 0.125(4) 0.060(2) -0.065(3) 0.078(3) -0.121(4)
F11 0.057(2) 0.0385(19) 0.105(3) -0.036(2) -0.019(2) -0.0156(17)
C13 0.025(2) 0.021(2) 0.023(2) -0.0073(18) 0.0094(19) -0.0131(19)
C104 0.029(2) 0.017(2) 0.018(2) -0.0050(17) 0.0053(17) -0.0133(18)
F23 0.067(3) 0.037(2) 0.139(4) -0.014(2) 0.038(3) -0.036(2)
C121 0.018(2) 0.018(2) 0.020(2) -0.0059(17) 0.0039(16) -0.0087(17)
F26 0.043(2) 0.128(4) 0.037(2) -0.039(2) -0.0005(16) 0.037(2)
C111 0.0154(19) 0.016(2) 0.023(2) -0.0041(17) 0.0032(16) -0.0080(16)
C131 0.019(2) 0.0145(19) 0.017(2) -0.0033(16) 0.0026(16) -0.0091(16)
C6 0.038(3) 0.034(3) 0.033(3) -0.023(2) 0.015(2) -0.025(2)
C137 0.024(2) 0.023(2) 0.022(2) 0.0004(18) -0.0004(18) -0.0115(19)
C17 0.026(2) 0.028(2) 0.025(2) -0.002(2) 0.0042(19) -0.011(2)
C75 0.057(4) 0.027(3) 0.033(3) -0.006(2) 0.011(3) -0.011(3)
N4 0.0237(19) 0.027(2) 0.0185(18) -0.0029(16) -0.0033(15) -0.0130(16)
C123 0.027(2) 0.024(2) 0.029(2) -0.0143(19) 0.0040(19) -0.0131(19)
C12 0.021(2) 0.024(2) 0.023(2) -0.0086(18) 0.0057(17) -0.0078(18)
C113 0.020(2) 0.016(2) 0.029(2) -0.0018(18) 0.0047(18) -0.0083(17)
C116 0.018(2) 0.018(2) 0.023(2) -0.0046(17) 0.0036(17) -0.0053(17)
C101 0.019(2) 0.017(2) 0.019(2) -0.0050(17) 0.0012(16) -0.0090(17)
C136 0.016(1) 0.021(3) 0.023(1) -0.0092(19) 0.0027(16) -0.0108(17)
C114 0.017(2) 0.017(2) 0.022(2) -0.0069(17) 0.0042(16) -0.0066(16)
C125 0.018(2) 0.021(2) 0.018(2) -0.0075(17) 0.0035(16) -0.0093(17)
C102 0.020(2) 0.020(2) 0.025(2) -0.0074(18) 0.0068(18) -0.0097(18)
C135 0.0166(19) 0.017(2) 0.017(2) -0.0069(16) 0.0032(16) -0.0081(16)
C134 0.023(2) 0.019(2) 0.017(2) -0.0056(17) 0.0034(16) -0.0119(17)
C71 0.029(2) 0.028(2) 0.023(2) -0.0195(19) 0.0109(18) -0.017(2)
N7 0.056(3) 0.046(3) 0.035(2) -0.032(2) 0.030(2) -0.038(2)
C2 0.019(2) 0.018(2) 0.017(2) -0.0068(16) 0.0031(16) -0.0082(17)
C133 0.018(2) 0.018(2) 0.021(2) -0.0035(17) -0.0013(16) -0.0073(17)
C8 0.025(2) 0.021(2) 0.027(2) -0.0113(18) 0.0017(18) -0.0099(18)
C103 0.026(2) 0.018(2) 0.024(2) -0.0080(18) 0.0072(18) -0.0090(18)
C1 0.019(2) 0.0138(19) 0.018(2) -0.0038(16) 0.0036(16) -0.0082(16)
C105 0.020(2) 0.014(2) 0.020(2) -0.0040(16) 0.0009(16) -0.0089(17)
C4 0.029(2) 0.021(2) 0.024(2) -0.0152(18) 0.0072(18) -0.0095(19)
C124 0.021(2) 0.023(2) 0.028(2) -0.0107(19) 0.0035(18) -0.0137(18)
C31 0.049(3) 0.042(3) 0.042(3) -0.025(2) 0.031(3) -0.033(3)
C132 0.018(2) 0.022(2) 0.024(2) -0.0095(18) 0.0028(17) -0.0109(18)
C9 0.024(2) 0.019(2) 0.029(2) -0.0046(19) -0.0023(19) -0.0066(18)
C3 0.028(2) 0.016(2) 0.023(2) -0.0094(17) 0.0044(18) -0.0092(18)
C126 0.031(3) 0.043(3) 0.026(2) -0.017(2) 0.011(2) -0.019(2)
C127 0.038(3) 0.041(3) 0.044(3) -0.025(2) 0.015(2) -0.029(2)
C72 0.027(2) 0.029(2) 0.028(2) -0.018(2) 0.0063(19) -0.007(2)
C7 0.025(2) 0.021(2) 0.022(2) -0.0075(18) -0.0023(18) -0.0112(18)
C115 0.032(3) 0.022(2) 0.039(3) 0.003(2) -0.005(2) -0.019(2)
C106 0.021(2) 0.034(3) 0.028(2) -0.011(2) 0.0049(19) -0.009(2)
C20 0.023(2) 0.037(3) 0.029(3) -0.009(2) -0.0013(19) -0.009(2)
C41 0.041(3) 0.044(3) 0.028(3) -0.008(2) -0.013(2) -0.022(3)
C5 0.019(2) 0.018(2) 0.021(2) -0.0091(17) 0.0035(17) -0.0100(17)
C76 0.034(3) 0.046(3) 0.026(3) -0.020(2) 0.002(2) -0.014(2)
C73 0.027(2) 0.046(3) 0.044(3) -0.031(3) 0.013(2) -0.020(2)
B1 0.015(2) 0.017(2) 0.014(2) -0.0030(18) 0.0022(17) -0.0087(18)
F32 0.027(3) 0.139(6) 0.242(9) 0.116(6) 0.025(3) -0.011(3)
C74 0.056(4) 0.034(3) 0.051(3) -0.027(3) 0.033(3) -0.028(3)
C107 0.037(3) 0.027(2) 0.024(2) -0.012(2) 0.005(2) -0.016(2)
C122 0.022(2) 0.025(2) 0.020(2) -0.0108(18) 0.0041(17) -0.0085(18)
C79 0.039(3) 0.083(5) 0.050(4) -0.033(4) -0.006(3) -0.014(3)
C78 0.094(6) 0.058(4) 0.100(6) -0.041(4) 0.054(5) -0.057(4)
C21 0.080(5) 0.042(4) 0.051(4) -0.003(3) 0.014(4) -0.009(3)
F36 0.057(3) 0.137(4) 0.217(6) -0.132(5) 0.087(4) -0.068(3)

loop_
_atom_type_symbol
_atom_type_description
_atom_type_scat_dispersion_real
_atom_type_scat_dispersion_imag
_atom_type_scat_source
C C 0.0033 0.0016 'International Tables Vol C Tables 4.2.6.8 and 6.1.1.4'
H H 0.0000 0.0000 'International Tables Vol C Tables 4.2.6.8 and 6.1.1.4'
N N 0.0061 0.0033 'International Tables Vol C Tables 4.2.6.8 and 6.1.1.4'
O O 0.0106 0.0060 'International Tables Vol C Tables 4.2.6.8 and 6.1.1.4'
F F 0.0171 0.0103 'International Tables Vol C Tables 4.2.6.8 and 6.1.1.4'
Cl Cl 0.1484 0.1585 'International Tables Vol C Tables 4.2.6.8 and 6.1.1.4'
Re Re -1.0185 7.2310 'International Tables Vol C Tables 4.2.6.8 and 6.1.1.4'
B B 0.0013 0.0007 'International Tables Vol C Tables 4.2.6.8 and 6.1.1.4'

loop_
_geom_angle_atom_site_label_1
_geom_angle_atom_site_label_2
_geom_angle_atom_site_label_3
_geom_angle
C12 Re1 C13 90.73(19)
C12 Re1 C11 87.20(18)
C13 Re1 C11 87.61(18)
C12 Re1 N1 94.60(16)
C13 Re1 N1 96.62(16)
C11 Re1 N1 175.38(15)
C12 Re1 N2 96.78(16)
C13 Re1 N2 172.48(15)
C11 Re1 N2 92.35(16)
N1 Re1 N2 83.22(13)
C12 Re1 N5 169.62(15)
C13 Re1 N5 89.76(15)
C11 Re1 N5 103.18(15)
N1 Re1 N5 75.04(13)
N2 Re1 N5 82.92(12)
C2 N1 C3 106.5(3)
C2 N1 Re1 114.0(3)
C3 N1 Re1 139.4(3)
C7 N2 C8 105.5(3)
C7 N2 Re1 129.0(3)
C8 N2 Re1 125.5(3)
C1 N5 C5 116.8(3)
C1 N5 Re1 114.2(3)
C5 N5 Re1 129.0(3)
C101 C100 C105 115.4(4)
C101 C100 B1 121.9(4)
C105 C100 B1 122.3(4)
C2 N3 C4 107.2(3)
C2 N3 C31 126.7(4)
C4 N3 C31 126.1(4)
C135 C130 C131 115.5(4)
C135 C130 B1 119.8(3)
C131 C130 B1 124.3(3)
C121 C120 C125 115.6(4)
C121 C120 B1 121.9(3)
C125 C120 B1 122.1(4)
O11 C11 Re1 177.0(4)
C114 C110 C111 115.6(4)
C114 C110 B1 122.7(4)
C111 C110 B1 121.5(4)
O13 C13 Re1 175.9(4)
C103 C104 C105 121.1(4)
C103 C104 C107 120.0(4)
C105 C104 C107 118.9(4)
C122 C121 C120 122.3(4)
C122 C121 H121 118.9
C120 C121 H121 118.9
112 C111 C110 122.7(4)
112 C111 H111 118.7
C110 C111 H111 118.7
C132 C131 C130 122.5(4)
C132 C131 H131 118.8
C130 C131 H131 118.8
C5 C6 N7 124.2(4)
C5 C6 H6 117.9
N7 C6 H6 117.9
F33 C137 F35 106.3(4)
F33 C137 F34 106.9(4)
F35 C137 F34 105.2(4)
F33 C137 C134 114.0(4)
F35 C137 C134 112.3(4)
F34 C137 C134 111.6(4)
F14 C17 F15 106.9(4)
F14 C17 F16 106.5(4)
F15 C17 F16 105.0(4)
F14 C17 C116 113.6(4)
F15 C17 C116 113.0(4)
F16 C17 C116 111.3(4)
C74 C75 C76 121.9(5)
C74 C75 H75 119.1
C76 C75 H75 119.1
C7 N4 C9 107.7(4)
C7 N4 C41 126.2(4)
C9 N4 C41 126.1(4)
C124 C123 C122 118.2(4)
C124 C123 H123 120.9
C122 C123 H123 120.9
O12 C12 Re1 178.5(4)
C116 C113 112 118.0(4)
C116 C113 H113 121.0
112 C113 H113 121.0
C113 C116 C114 120.9(4)
C113 C116 C17 121.8(4)
C114 C116 C17 117.3(4)
C102 C101 C100 122.6(4)
C102 C101 H101 118.7
C100 C101 H101 118.7
F32 C136 F31 109.0(7)
F32 C136 F36 103.2(6)
F31 C136 F36 102.3(6)
F32 C136 C132 115.0(4)
F31 C136 C132 114.0(4)
F36 C136 C132 112.1(4)
C110 C114 C116 122.3(4)
C110 C114 H114 118.9
C116 C114 H114 118.9
C124 C125 C120 122.4(4)
C124 C125 H125 118.8
C120 C125 H125 118.8
C103 C102 C101 120.8(4)
C103 C102 C106 120.7(4)
C101 C102 C106 118.6(4)
C134 C135 C130 122.6(4)
C134 C135 H135 118.7
C130 C135 H135 118.7
C133 C134 C135 120.8(4)
C133 C134 C137 120.7(4)
C135 C134 C137 118.5(4)
C76 C71 C72 122.6(4)
C76 C71 N7 119.2(4)
C72 C71 N7 118.2(4)
C6 N7 C71 123.0(4)
C6 N7 H77 113(4)
C71 N7 H77 122(4)
N1 C2 N3 110.4(4)
N1 C2 C1 120.2(4)
N3 C2 C1 129.4(4)
C134 C133 C132 118.0(4)
C134 C133 H133 121.0
C132 C133 H133 121.0
C9 C8 N2 109.0(4)
C9 C8 H8 125.5
N2 C8 H8 125.5
C102 C103 C104 118.0(4)
C102 C103 H103 121.0
C104 C103 H103 121.0
N5 C1 C2 116.4(4)
N5 C1 H1 121.8
C2 C1 H1 121.8
C104 C105 C100 122.1(4)
C104 C105 H105 118.9
C100 C105 H105 118.9
C3 C4 N3 106.7(4)
C3 C4 H4 126.6
N3 C4 H4 126.6
C125 C124 C123 121.0(4)
C125 C124 C127 120.9(4)
C123 C124 C127 118.1(4)
N3 C31 H31A 109.5
N3 C31 H31B 109.5
H31A C31 H31B 109.5
N3 C31 H31C 109.5
H31A C31 H31C 109.5
H31B C31 H31C 109.5
C133 C132 C131 120.7(4)
C133 C132 C136 119.1(4)
C131 C132 C136 120.2(4)
C8 C9 N4 106.7(4)
C8 C9 H9 126.6
N4 C9 H9 126.6
C4 C3 N1 109.2(4)
C4 C3 H3 125.4
N1 C3 H3 125.4
F26 C126 F24 109.6(5)
F26 C126 F25 104.4(4)
F24 C126 F25 103.8(4)
F26 C126 C122 112.0(4)
F24 C126 C122 112.9(4)
F25 C126 C122 113.5(4)
F21 C127 F23 107.6(5)
F21 C127 F22 106.0(4)
F23 C127 F22 104.6(4)
F21 C127 C124 113.5(4)
F23 C127 C124 111.9(4)
F22 C127 C124 112.7(4)
C73 C72 C71 117.3(4)
C73 C72 C77 121.0(5)
C71 C72 C77 121.6(5)
N2 C7 N4 111.2(4)
N2 C7 H7 124.4
N4 C7 H7 124.4
F13 C115 F12 106.0(4)
F13 C115 F11 105.4(4)
F12 C115 F11 105.9(5)
F13 C115 112 112.5(4)
F12 C115 112 113.8(4)
F11 C115 112 112.6(4)
C111 112 C113 120.5(4)
C111 112 C115 120.9(4)
C113 112 C115 118.6(4)
F6 C106 F4 107.9(4)
F6 C106 F5 104.4(4)
F4 C106 F5 105.3(4)
F6 C106 C102 113.2(4)
F4 C106 C102 113.1(4)
F5 C106 C102 112.1(4)
Cl2 C20 Cl1 111.0(3)
Cl2 C20 H20A 109.4
Cl1 C20 H20A 109.4
Cl2 C20 H20B 109.4
Cl1 C20 H20B 109.4
H20A C20 H20B 108.0
N4 C41 H41A 109.5
N4 C41 H41B 109.5
H41A C41 H41B 109.5
N4 C41 H41C 109.5
H41A C41 H41C 109.5
H41B C41 H41C 109.5
C6 C5 N5 122.5(4)
C6 C5 H5 118.7
N5 C5 H5 118.7
C71 C76 C75 117.5(5)
C71 C76 C79 121.1(5)
C75 C76 C79 121.3(6)
C74 C73 C72 121.9(5)
C74 C73 H73 119.0
C72 C73 H73 119.0
C110 B1 C130 112.6(3)
C110 B1 C100 103.9(3)
C130 B1 C100 111.5(3)
C110 B1 C120 112.5(3)
C130 B1 C120 103.9(3)
C100 B1 C120 112.6(3)
C73 C74 C75 118.7(5)
C73 C74 C78 120.4(6)
C75 C74 C78 120.9(6)
F2 C107 F1 106.5(4)
F2 C107 F3 106.2(4)
F1 C107 F3 104.3(4)
F2 C107 C104 112.8(4)
F1 C107 C104 113.2(4)
F3 C107 C104 113.1(4)
C123 C122 C121 120.5(4)
C123 C122 C126 118.7(4)
C121 C122 C126 120.7(4)
C76 C79 H79A 109.5
C76 C79 H79B 109.5
H79A C79 H79B 109.5
C76 C79 H79C 109.5
H79A C79 H79C 109.5
H79B C79 H79C 109.5
C72 C77 H77A 109.5
C72 C77 H77B 109.5
H77A C77 H77B 109.5
C72 C77 H77C 109.5
H77A C77 H77C 109.5
H77B C77 H77C 109.5
C74 C78 H78A 109.5
C74 C78 H78B 109.5
H78A C78 H78B 109.5
C74 C78 H78C 109.5
H78A C78 H78C 109.5
H78B C78 H78C 109.5
Cl4 C21 Cl3 112.0(4)
Cl4 C21 H21A 109.2
Cl3 C21 H21A 109.2
Cl4 C21 H21B 109.2
Cl3 C21 H21B 109.2
H21A C21 H21B 107.9

loop_
_geom_bond_atom_site_label_1
_geom_bond_atom_site_label_2
_geom_bond_distance
Re1 C12 1.924(5)
Re1 C13 1.925(5)
Re1 C11 1.937(5)
Re1 N1 2.159(3)
Re1 N2 2.192(3)
Re1 N5 2.246(3)
Cl1 C20 1.758(5)
Cl2 C20 1.749(5)
Cl4 C21 1.747(8)
Cl3 C21 1.751(8)
F15 C17 1.343(5)
O11 C11 1.143(5)
F25 C126 1.332(6)
F21 C127 1.314(6)
F1 C107 1.330(6)
F35 C137 1.332(5)
N1 C2 1.336(5)
N1 C3 1.375(5)
O13 C13 1.149(6)
F16 C17 1.350(6)
F33 C137 1.330(5)
O12 C12 1.151(6)
N2 C7 1.327(5)
N2 C8 1.381(5)
F3 C107 1.346(6)
F4 C106 1.327(6)
F22 C127 1.336(6)
F12 C115 1.330(6)
N5 C1 1.308(5)
N5 C5 1.392(5)
F2 C107 1.324(6)
F14 C17 1.338(6)
F13 C115 1.329(6)
F31 C136 1.253(6)
F34 C137 1.333(5)
F5 C106 1.337(6)
C100 C101 1.403(6)
C100 C105 1.405(6)
C100 B1 1.641(6)
N3 C2 1.355(5)
N3 C4 1.380(6)
N3 C31 1.461(6)
C130 C135 1.398(6)
C130 C131 1.397(6)
C130 B1 1.640(6)
C120 C121 1.398(6)
C120 C125 1.403(6)
C120 B1 1.648(6)
C110 C114 1.394(6)
C110 C111 1.403(6)
C110 B1 1.636(6)
F6 C106 1.316(6)
F24 C126 1.321(6)
F11 C115 1.340(6)
C104 C103 1.388(6)
C104 C105 1.396(6)
C104 C107 1.490(6)
F23 C127 1.334(6)
C121 C122 1.397(6)
C121 H121 0.9300
F26 C126 1.310(6)
C111 112 1.388(6)
C111 H111 0.9300
C131 C132 1.392(6)
C131 H131 0.9300
C6 C5 1.345(6)
C6 N7 1.354(6)
C6 H6 0.9300
C137 C134 1.499(6)
C17 C116 1.485(6)
C75 C74 1.384(9)
C75 C76 1.401(9)
C75 H75 0.9300
N4 C7 1.334(6)
N4 C9 1.362(6)
N4 C41 1.470(6)
C123 C124 1.386(6)
C123 C122 1.386(6)
C123 H123 0.9300
C113 C116 1.381(6)
C113 112 1.398(6)
C113 H113 0.9300
C116 C114 1.400(6)
C101 C102 1.396(6)
C101 H101 0.9300
C136 F32 1.239(6)
C136 F36 1.315(6)
C136 C132 1.497(6)
C114 H114 0.9300
C125 C124 1.384(6)
C125 H125 0.9300
C102 C103 1.384(6)
C102 C106 1.494(6)
C135 C134 1.390(6)
C135 H135 0.9300
C134 C133 1.383(6)
C71 C76 1.378(7)
C71 C72 1.405(7)
C71 N7 1.440(6)
N7 H77 0.89(7)
C2 C1 1.431(6)
C133 C132 1.387(6)
C133 H133 0.9300
C8 C9 1.355(6)
C8 H8 0.9300
C103 H103 0.9300
C1 H1 0.9300
C105 H105 0.9300
C4 C3 1.360(6)
C4 H4 0.9300
C124 C127 1.493(6)
C31 H31A 0.9600
C31 H31B 0.9600
C31 H31C 0.9600
C9 H9 0.9300
C3 H3 0.9300
C126 C122 1.493(6)
C72 C73 1.391(7)
C72 C77 1.498(8)
C7 H7 0.9300
C115 112 1.491(6)
C20 H20A 0.9700
C20 H20B 0.9700
C41 H41A 0.9600
C41 H41B 0.9600
C41 H41C 0.9600
C5 H5 0.9300
C76 C79 1.506(8)
C73 C74 1.381(8)
C73 H73 0.9300
C74 C78 1.500(8)
C79 H79A 0.9600
C79 H79B 0.9600
C79 H79C 0.9600
C77 H77A 0.9600
C77 H77B 0.9600
C77 H77C 0.9600
C78 H78A 0.9600
C78 H78B 0.9600
C78 H78C 0.9600
C21 H21A 0.9700
C21 H21B 0.9700
